data_7152433
loop_
_publ_author_name
'Aitken, David J.'
'Bernard, Angela M.'
'Capitta, Francesca'
'Frongia, Angelo'
'Guillot, R\'egis'
'Ollivier, Jean'
'Piras, Pier Paolo'
'Secci, Francesco'
'Spiga, Marco'

_publ_section_title
;
 Very high stereoselectivity in organocatalyzed desymmetrizing aldol
 reactions of 3-substituted cyclobutanones.
;
_journal_issue 26
_journal_name_full 'Organic &amp; biomolecular chemistry'
_journal_page_first 5045
_journal_page_last 5048
_journal_paper_doi 10.1039/c2ob25813g
_journal_volume 10
_journal_year 2012
_chemical_formula_moiety 'C17 H14 Cl N O4'
_chemical_formula_sum 'C17 H14 Cl N O4'
_chemical_formula_weight 331.74
_space_group_IT_number 2
_symmetry_cell_setting triclinic
_symmetry_Int_Tables_number 2
_symmetry_space_group_name_Hall '-P 1'
_symmetry_space_group_name_H-M 'P -1'
_atom_sites_solution_hydrogens geom
_atom_sites_solution_primary direct
_atom_sites_solution_secondary difmap
_audit_creation_method SHELXL-97
_cell_angle_alpha 66.646(3)
_cell_angle_beta 80.311(3)
_cell_angle_gamma 70.794(3)
_cell_formula_units_Z 4
_cell_length_a 8.7119(13)
_cell_length_b 12.7240(18)
_cell_length_c 15.850(2)
_cell_measurement_reflns_used 7808
_cell_measurement_temperature 100(1)
_cell_measurement_theta_max 33.53
_cell_measurement_theta_min 2.48
_cell_volume 1521.8(4)
_computing_cell_refinement 'Bruker SMART'
_computing_data_collection 'Bruker SMART'
_computing_data_reduction 'Bruker SAINT'
_computing_structure_refinement 'SHELXL-97 (Sheldrick, 1997)'
_computing_structure_solution 'SHELXS-97 (Sheldrick, 1997)'
_diffrn_ambient_temperature 100(1)
_diffrn_measured_fraction_theta_full 0.979
_diffrn_measured_fraction_theta_max 0.878
_diffrn_measurement_device_type 'CCD area detector'
_diffrn_measurement_method 'phi and omega scans'
_diffrn_radiation_monochromator graphite
_diffrn_radiation_probe x-ray
_diffrn_radiation_type MoK\a
_diffrn_radiation_wavelength 0.71073
_diffrn_reflns_av_R_equivalents 0.0288
_diffrn_reflns_av_sigmaI/netI 0.0437
_diffrn_reflns_limit_h_max 13
_diffrn_reflns_limit_h_min -12
_diffrn_reflns_limit_k_max 20
_diffrn_reflns_limit_k_min -17
_diffrn_reflns_limit_l_max 21
_diffrn_reflns_limit_l_min -25
_diffrn_reflns_number 25995
_diffrn_reflns_theta_full 26.00
_diffrn_reflns_theta_max 34.20
_diffrn_reflns_theta_min 1.82
_diffrn_source 'fine-focus sealed tube'
_diffrn_source_type 'kappa X8 APEX II Bruker ICMMO'
_exptl_absorpt_coefficient_mu 0.271
_exptl_absorpt_correction_T_max 0.9955
_exptl_absorpt_correction_T_min 0.9328
_exptl_absorpt_correction_type psi-scan
_exptl_absorpt_process_details SADABS
_exptl_crystal_colour colorless
_exptl_crystal_density_diffrn 1.448
_exptl_crystal_density_method 'not measured'
_exptl_crystal_description plate
_exptl_crystal_F_000 688
_exptl_crystal_size_max 0.31
_exptl_crystal_size_mid 0.12
_exptl_crystal_size_min 0.02
_refine_diff_density_max 0.581
_refine_diff_density_min -0.394
_refine_diff_density_rms 0.066
_refine_ls_extinction_method none
_refine_ls_goodness_of_fit_ref 1.044
_refine_ls_hydrogen_treatment constr
_refine_ls_matrix_type full
_refine_ls_number_parameters 417
_refine_ls_number_reflns 11075
_refine_ls_number_restraints 0
_refine_ls_restrained_S_all 1.044
_refine_ls_R_factor_all 0.0805
_refine_ls_R_factor_gt 0.0484
_refine_ls_shift/su_max 0.002
_refine_ls_shift/su_mean 0.000
_refine_ls_structure_factor_coef Fsqd
_refine_ls_weighting_details 'calc w=1/[\s^2^(Fo^2^)+(0.0644P)^2^+0.5379P] where P=(Fo^2^+2Fc^2^)/3'
_refine_ls_weighting_scheme calc
_refine_ls_wR_factor_gt 0.1216
_refine_ls_wR_factor_ref 0.1380
_reflns_number_gt 7614
_reflns_number_total 11075
_reflns_threshold_expression >2sigma(I)
_cod_data_source_file c2ob25813g.txt
_cod_data_source_block 1097GuillotICMMO
_cod_database_code 7152433

loop_
_symmetry_equiv_pos_as_xyz
'x, y, z'
'-x, -y, -z'

loop_
_atom_site_label
_atom_site_type_symbol
_atom_site_fract_x
_atom_site_fract_y
_atom_site_fract_z
_atom_site_U_iso_or_equiv
_atom_site_adp_type
_atom_site_occupancy
_atom_site_symmetry_multiplicity
_atom_site_calc_flag
_atom_site_refinement_flags
C1 C 0.79116(18) 0.41747(13) 0.28712(10) 0.0210(3) Uani 1 1 d .
C2 C 0.62682(19) 0.42830(14) 0.29860(10) 0.0236(3) Uani 1 1 d .
H2 H 0.5525 0.4972 0.2628 0.028 Uiso 1 1 calc R
C3 C 0.57414(18) 0.33475(14) 0.36443(10) 0.0225(3) Uani 1 1 d .
H3 H 0.4638 0.3408 0.3712 0.027 Uiso 1 1 calc R
C4 C 0.68306(17) 0.23175(12) 0.42063(9) 0.0178(2) Uani 1 1 d .
C5 C 0.84751(18) 0.22289(13) 0.40557(10) 0.0214(3) Uani 1 1 d .
H5 H 0.9224 0.1542 0.4411 0.026 Uiso 1 1 calc R
C6 C 0.90315(18) 0.31442(14) 0.33843(11) 0.0222(3) Uani 1 1 d .
H6 H 1.0140 0.3064 0.3282 0.027 Uiso 1 1 calc R
C7 C 0.61818(17) 0.13556(12) 0.49353(10) 0.0185(3) Uani 1 1 d .
H7 H 0.5534 0.1096 0.4649 0.022 Uiso 1 1 calc R
C8 C 0.7366(2) 0.02368(13) 0.56084(11) 0.0250(3) Uani 1 1 d .
H8A H 0.7589 -0.0487 0.5483 0.030 Uiso 1 1 calc R
H8B H 0.8363 0.0366 0.5685 0.030 Uiso 1 1 calc R
C9 C 0.6073(2) 0.03433(13) 0.63592(11) 0.0247(3) Uani 1 1 d .
C10 C 0.51938(17) 0.16256(12) 0.57866(9) 0.0181(3) Uani 1 1 d .
H10 H 0.5603 0.2173 0.5918 0.022 Uiso 1 1 calc R
C11 C 0.33423(18) 0.20266(13) 0.58441(9) 0.0192(3) Uani 1 1 d .
H11 H 0.2969 0.1887 0.6488 0.023 Uiso 1 1 calc R
C12 C 0.26944(16) 0.33477(12) 0.52782(9) 0.0167(2) Uani 1 1 d .
C13 C 0.16854(17) 0.37328(13) 0.45527(10) 0.0197(3) Uani 1 1 d .
H13 H 0.1325 0.3181 0.4454 0.024 Uiso 1 1 calc R
C14 C 0.12119(17) 0.49215(13) 0.39783(10) 0.0197(3) Uani 1 1 d .
H14 H 0.0546 0.5176 0.3492 0.024 Uiso 1 1 calc R
C15 C 0.17570(17) 0.57225(12) 0.41484(10) 0.0189(3) Uani 1 1 d .
C16 C 0.27050(17) 0.53864(13) 0.48842(10) 0.0195(3) Uani 1 1 d .
H16 H 0.3024 0.5948 0.4994 0.023 Uiso 1 1 calc R
C17 C 0.31622(17) 0.41944(13) 0.54496(10) 0.0186(3) Uani 1 1 d .
H17 H 0.3789 0.3951 0.5951 0.022 Uiso 1 1 calc R
N1 N 0.13193(15) 0.69752(11) 0.35243(9) 0.0224(2) Uani 1 1 d .
O1 O 0.57602(17) -0.03477(11) 0.70952(8) 0.0361(3) Uani 1 1 d .
O2 O 0.27574(15) 0.13410(10) 0.55234(7) 0.0255(2) Uani 1 1 d .
H2A H 0.2274 0.0931 0.5947 0.038 Uiso 1 1 calc R
O3 O 0.19024(15) 0.76668(10) 0.36273(9) 0.0318(3) Uani 1 1 d .
O4 O 0.03908(15) 0.72811(10) 0.29062(8) 0.0309(3) Uani 1 1 d .
Cl1 Cl 0.85869(5) 0.53506(4) 0.20700(3) 0.02738(9) Uani 1 1 d .
C18 C 0.25217(19) 0.47241(13) 0.10126(11) 0.0250(3) Uani 1 1 d .
C19 C 0.23976(19) 0.56976(14) 0.12317(11) 0.0247(3) Uani 1 1 d .
H19 H 0.2535 0.5595 0.1832 0.030 Uiso 1 1 calc R
C20 C 0.20675(19) 0.68278(14) 0.05511(11) 0.0240(3) Uani 1 1 d .
H20 H 0.1974 0.7484 0.0700 0.029 Uiso 1 1 calc R
C21 C 0.1875(2) 0.69968(13) -0.03475(11) 0.0247(3) Uani 1 1 d .
C22 C 0.1986(3) 0.60016(16) -0.05442(12) 0.0400(5) Uani 1 1 d .
H22 H 0.1837 0.6102 -0.1142 0.048 Uiso 1 1 calc R
C23 C 0.2313(3) 0.48625(15) 0.01282(13) 0.0394(5) Uani 1 1 d .
H23 H 0.2390 0.4205 -0.0015 0.047 Uiso 1 1 calc R
C24 C 0.15827(19) 0.82227(13) -0.10784(11) 0.0242(3) Uani 1 1 d .
H24 H 0.1613 0.8788 -0.0810 0.029 Uiso 1 1 calc R
C25 C 0.00579(19) 0.87616(13) -0.16734(10) 0.0214(3) Uani 1 1 d .
H25 H -0.0324 0.8131 -0.1698 0.026 Uiso 1 1 calc R
C26 C 0.1165(2) 0.91856(13) -0.25012(11) 0.0239(3) Uani 1 1 d .
C27 C 0.2683(2) 0.83959(16) -0.19816(13) 0.0329(4) Uani 1 1 d .
H27A H 0.3471 0.8810 -0.2031 0.040 Uiso 1 1 calc R
H27B H 0.3192 0.7669 -0.2109 0.040 Uiso 1 1 calc R
C28 C -0.13634(18) 0.97562(13) -0.14882(10) 0.0213(3) Uani 1 1 d .
H28 H -0.2089 1.0152 -0.2004 0.026 Uiso 1 1 calc R
C29 C -0.23047(18) 0.92325(12) -0.06125(10) 0.0198(3) Uani 1 1 d .
C30 C -0.18871(18) 0.91262(13) 0.02371(10) 0.0221(3) Uani 1 1 d .
H30 H -0.1037 0.9401 0.0264 0.027 Uiso 1 1 calc R
C31 C -0.27258(19) 0.86162(14) 0.10384(10) 0.0221(3) Uani 1 1 d .
H31 H -0.2456 0.8550 0.1604 0.027 Uiso 1 1 calc R
C32 C -0.39753(17) 0.82072(12) 0.09768(9) 0.0179(2) Uani 1 1 d .
C33 C -0.44031(18) 0.82897(13) 0.01471(10) 0.0212(3) Uani 1 1 d .
H33 H -0.5244 0.8004 0.0124 0.025 Uiso 1 1 calc R
C34 C -0.35566(19) 0.88060(14) -0.06484(10) 0.0233(3) Uani 1 1 d .
H34 H -0.3830 0.8867 -0.1212 0.028 Uiso 1 1 calc R
N2 N -0.49036(15) 0.76714(11) 0.18279(8) 0.0204(2) Uani 1 1 d .
O5 O 0.09045(14) 0.99632(10) -0.32470(8) 0.0260(2) Uani 1 1 d .
O6 O -0.07581(15) 1.06122(9) -0.13903(8) 0.0264(2) Uani 1 1 d .
H6A H -0.0739 1.1152 -0.1891 0.040 Uiso 1 1 calc R
O7 O -0.45685(17) 0.76971(13) 0.25320(8) 0.0374(3) Uani 1 1 d .
O8 O -0.58686(15) 0.72075(11) 0.17764(8) 0.0309(3) Uani 1 1 d .
Cl2 Cl 0.29294(5) 0.33007(4) 0.18640(3) 0.03356(10) Uani 1 1 d .

loop_
_atom_site_aniso_label
_atom_site_aniso_U_11
_atom_site_aniso_U_22
_atom_site_aniso_U_33
_atom_site_aniso_U_23
_atom_site_aniso_U_13
_atom_site_aniso_U_12
C1 0.0226(7) 0.0255(7) 0.0175(6) -0.0099(5) 0.0021(5) -0.0093(5)
C2 0.0194(7) 0.0258(7) 0.0198(6) -0.0051(6) -0.0001(5) -0.0038(5)
C3 0.0148(6) 0.0277(7) 0.0202(6) -0.0067(6) 0.0007(5) -0.0035(5)
C4 0.0183(6) 0.0200(6) 0.0171(6) -0.0103(5) -0.0019(5) -0.0034(5)
C5 0.0184(7) 0.0229(6) 0.0243(7) -0.0122(6) -0.0037(5) -0.0021(5)
C6 0.0166(6) 0.0293(7) 0.0252(7) -0.0137(6) -0.0008(5) -0.0076(5)
C7 0.0206(7) 0.0178(6) 0.0186(6) -0.0081(5) -0.0036(5) -0.0042(5)
C8 0.0277(8) 0.0178(6) 0.0284(8) -0.0079(6) -0.0086(6) -0.0023(5)
C9 0.0344(8) 0.0201(6) 0.0213(7) -0.0035(5) -0.0113(6) -0.0100(6)
C10 0.0231(7) 0.0175(6) 0.0159(6) -0.0056(5) -0.0035(5) -0.0082(5)
C11 0.0242(7) 0.0223(6) 0.0154(6) -0.0065(5) 0.0002(5) -0.0130(5)
C12 0.0144(6) 0.0225(6) 0.0153(6) -0.0083(5) 0.0018(4) -0.0075(5)
C13 0.0173(6) 0.0254(6) 0.0201(6) -0.0092(5) -0.0010(5) -0.0098(5)
C14 0.0151(6) 0.0256(6) 0.0197(6) -0.0089(5) -0.0018(5) -0.0066(5)
C15 0.0147(6) 0.0203(6) 0.0204(6) -0.0080(5) 0.0003(5) -0.0036(5)
C16 0.0160(6) 0.0221(6) 0.0240(7) -0.0128(6) -0.0008(5) -0.0047(5)
C17 0.0167(6) 0.0229(6) 0.0187(6) -0.0099(5) -0.0012(5) -0.0059(5)
N1 0.0175(6) 0.0218(5) 0.0259(6) -0.0083(5) -0.0016(5) -0.0036(4)
O1 0.0486(8) 0.0302(6) 0.0240(6) 0.0027(5) -0.0104(5) -0.0157(6)
O2 0.0361(6) 0.0296(5) 0.0195(5) -0.0065(4) -0.0013(4) -0.0234(5)
O3 0.0324(6) 0.0216(5) 0.0433(7) -0.0109(5) -0.0108(5) -0.0067(5)
O4 0.0311(6) 0.0282(6) 0.0295(6) -0.0021(5) -0.0122(5) -0.0089(5)
Cl1 0.02783(19) 0.03189(19) 0.02427(18) -0.00796(15) 0.00136(14) -0.01510(15)
C18 0.0229(7) 0.0217(6) 0.0250(7) -0.0065(6) -0.0011(6) -0.0020(5)
C19 0.0229(7) 0.0279(7) 0.0237(7) -0.0094(6) -0.0037(6) -0.0064(6)
C20 0.0224(7) 0.0236(7) 0.0281(7) -0.0106(6) -0.0038(6) -0.0065(5)
C21 0.0263(8) 0.0219(6) 0.0243(7) -0.0081(6) -0.0031(6) -0.0043(6)
C22 0.0690(14) 0.0252(8) 0.0237(8) -0.0093(7) -0.0107(8) -0.0061(8)
C23 0.0665(14) 0.0212(7) 0.0291(9) -0.0116(7) -0.0072(8) -0.0053(8)
C24 0.0246(7) 0.0220(6) 0.0254(7) -0.0089(6) -0.0020(6) -0.0053(6)
C25 0.0262(7) 0.0212(6) 0.0188(6) -0.0066(5) 0.0013(5) -0.0115(5)
C26 0.0270(8) 0.0229(6) 0.0251(7) -0.0108(6) 0.0029(6) -0.0110(6)
C27 0.0241(8) 0.0324(8) 0.0346(9) -0.0074(7) 0.0028(6) -0.0063(6)
C28 0.0231(7) 0.0202(6) 0.0203(6) -0.0060(5) -0.0013(5) -0.0075(5)
C29 0.0204(7) 0.0184(6) 0.0198(6) -0.0075(5) 0.0001(5) -0.0043(5)
C30 0.0209(7) 0.0257(7) 0.0244(7) -0.0114(6) 0.0004(5) -0.0103(5)
C31 0.0232(7) 0.0280(7) 0.0210(6) -0.0129(6) -0.0002(5) -0.0103(6)
C32 0.0175(6) 0.0198(6) 0.0167(6) -0.0077(5) 0.0012(5) -0.0054(5)
C33 0.0222(7) 0.0257(7) 0.0190(6) -0.0082(6) -0.0018(5) -0.0104(5)
C34 0.0257(7) 0.0284(7) 0.0182(6) -0.0081(6) -0.0018(5) -0.0111(6)
N2 0.0236(6) 0.0199(5) 0.0193(6) -0.0088(5) -0.0058(5) -0.0041(5)
O5 0.0315(6) 0.0264(5) 0.0210(5) -0.0067(4) 0.0039(4) -0.0143(4)
O6 0.0359(6) 0.0195(5) 0.0243(5) -0.0053(4) -0.0010(5) -0.0120(4)
O7 0.0439(8) 0.0606(9) 0.0219(6) -0.0199(6) 0.0056(5) -0.0303(7)
O8 0.0309(6) 0.0411(7) 0.0261(6) -0.0101(5) 0.0001(5) -0.0208(5)
Cl2 0.0355(2) 0.02421(17) 0.0303(2) -0.00285(15) -0.00288(16) -0.00333(15)

loop_
_atom_type_symbol
_atom_type_description
_atom_type_scat_dispersion_real
_atom_type_scat_dispersion_imag
_atom_type_scat_source
C C 0.0031 0.0016 'International Tables Vol C Tables 4.2.6.8 and 6.1.1.4'
H H 0.0000 0.0000 'International Tables Vol C Tables 4.2.6.8 and 6.1.1.4'
N N 0.0061 0.0033 'International Tables Vol C Tables 4.2.6.8 and 6.1.1.4'
O O 0.0109 0.0061 'International Tables Vol C Tables 4.2.6.8 and 6.1.1.4'
Cl Cl 0.1480 0.1590 'International Tables Vol C Tables 4.2.6.8 and 6.1.1.4'

loop_
_geom_angle_atom_site_label_1
_geom_angle_atom_site_label_2
_geom_angle_atom_site_label_3
_geom_angle
C2 C1 C6 121.04(14)
C2 C1 Cl1 119.55(12)
C6 C1 Cl1 119.41(12)
C1 C2 C3 118.97(14)
C1 C2 H2 120.5
C3 C2 H2 120.5
C2 C3 C4 121.55(14)
C2 C3 H3 119.2
C4 C3 H3 119.2
C5 C4 C3 117.77(13)
C5 C4 C7 123.03(13)
C3 C4 C7 119.19(13)
C4 C5 C6 121.52(14)
C4 C5 H5 119.2
C6 C5 H5 119.2
C1 C6 C5 119.04(14)
C1 C6 H6 120.5
C5 C6 H6 120.5
C4 C7 C8 119.92(12)
C4 C7 C10 118.16(11)
C8 C7 C10 88.93(11)
C4 C7 H7 109.4
C8 C7 H7 109.4
C10 C7 H7 109.4
C9 C8 C7 87.03(11)
C9 C8 H8A 114.1
C7 C8 H8A 114.1
C9 C8 H8B 114.1
C7 C8 H8B 114.1
H8A C8 H8B 111.3
O1 C9 C8 134.04(15)
O1 C9 C10 133.04(16)
C8 C9 C10 92.61(11)
C9 C10 C11 118.42(12)
C9 C10 C7 86.32(11)
C11 C10 C7 122.01(12)
C9 C10 H10 109.3
C11 C10 H10 109.3
C7 C10 H10 109.3
O2 C11 C12 110.30(11)
O2 C11 C10 109.03(12)
C12 C11 C10 110.64(11)
O2 C11 H11 108.9
C12 C11 H11 108.9
C10 C11 H11 108.9
C13 C12 C17 118.99(13)
C13 C12 C11 120.57(12)
C17 C12 C11 120.38(12)
C14 C13 C12 121.07(13)
C14 C13 H13 119.5
C12 C13 H13 119.5
C13 C14 C15 118.07(13)
C13 C14 H14 121.0
C15 C14 H14 121.0
C14 C15 C16 122.72(13)
C14 C15 N1 118.68(13)
C16 C15 N1 118.61(13)
C17 C16 C15 118.19(13)
C17 C16 H16 120.9
C15 C16 H16 120.9
C16 C17 C12 120.86(13)
C16 C17 H17 119.6
C12 C17 H17 119.6
O3 N1 O4 122.92(13)
O3 N1 C15 118.96(13)
O4 N1 C15 118.11(12)
C11 O2 H2A 109.5
C23 C18 C19 120.96(15)
C23 C18 Cl2 119.23(13)
C19 C18 Cl2 119.81(13)
C18 C19 C20 119.46(15)
C18 C19 H19 120.3
C20 C19 H19 120.3
C19 C20 C21 121.09(14)
C19 C20 H20 119.5
C21 C20 H20 119.5
C20 C21 C22 118.09(14)
C20 C21 C24 120.04(14)
C22 C21 C24 121.86(15)
C23 C22 C21 121.68(16)
C23 C22 H22 119.2
C21 C22 H22 119.2
C18 C23 C22 118.71(16)
C18 C23 H23 120.6
C22 C23 H23 120.6
C21 C24 C25 119.83(13)
C21 C24 C27 118.55(13)
C25 C24 C27 88.96(12)
C21 C24 H24 109.3
C25 C24 H24 109.3
C27 C24 H24 109.3
C26 C25 C28 115.13(12)
C26 C25 C24 87.32(12)
C28 C25 C24 118.42(13)
C26 C25 H25 111.3
C28 C25 H25 111.3
C24 C25 H25 111.3
O5 C26 C27 134.24(15)
O5 C26 C25 132.48(15)
C27 C26 C25 92.74(12)
C26 C27 C24 87.51(12)
C26 C27 H27A 114.1
C24 C27 H27A 114.1
C26 C27 H27B 114.1
C24 C27 H27B 114.1
H27A C27 H27B 111.2
O6 C28 C29 108.76(12)
O6 C28 C25 109.90(12)
C29 C28 C25 110.10(11)
O6 C28 H28 109.4
C29 C28 H28 109.4
C25 C28 H28 109.4
C34 C29 C30 119.50(13)
C34 C29 C28 119.49(13)
C30 C29 C28 120.95(13)
C31 C30 C29 120.62(14)
C31 C30 H30 119.7
C29 C30 H30 119.7
C32 C31 C30 118.35(14)
C32 C31 H31 120.8
C30 C31 H31 120.8
C33 C32 C31 122.25(13)
C33 C32 N2 118.61(12)
C31 C32 N2 119.14(12)
C32 C33 C34 118.70(13)
C32 C33 H33 120.6
C34 C33 H33 120.6
C33 C34 C29 120.57(14)
C33 C34 H34 119.7
C29 C34 H34 119.7
O8 N2 O7 125.31(14)
O8 N2 C32 118.19(12)
O7 N2 C32 116.43(12)
C28 O6 H6A 109.5

loop_
_geom_bond_atom_site_label_1
_geom_bond_atom_site_label_2
_geom_bond_distance
C1 C2 1.380(2)
C1 C6 1.383(2)
C1 Cl1 1.7375(15)
C2 C3 1.389(2)
C2 H2 0.9300
C3 C4 1.397(2)
C3 H3 0.9300
C4 C5 1.387(2)
C4 C7 1.506(2)
C5 C6 1.392(2)
C5 H5 0.9300
C6 H6 0.9300
C7 C8 1.559(2)
C7 C10 1.569(2)
C7 H7 0.9800
C8 C9 1.510(2)
C8 H8A 0.9700
C8 H8B 0.9700
C9 O1 1.2024(19)
C9 C10 1.520(2)
C10 C11 1.522(2)
C10 H10 0.9800
C11 O2 1.4178(17)
C11 C12 1.516(2)
C11 H11 0.9800
C12 C13 1.3947(19)
C12 C17 1.3996(19)
C13 C14 1.382(2)
C13 H13 0.9300
C14 C15 1.384(2)
C14 H14 0.9300
C15 C16 1.386(2)
C15 N1 1.4635(19)
C16 C17 1.381(2)
C16 H16 0.9300
C17 H17 0.9300
N1 O3 1.2227(17)
N1 O4 1.2340(17)
O2 H2A 0.8200
C18 C23 1.378(2)
C18 C19 1.381(2)
C18 Cl2 1.7400(16)
C19 C20 1.385(2)
C19 H19 0.9300
C20 C21 1.385(2)
C20 H20 0.9300
C21 C22 1.390(2)
C21 C24 1.498(2)
C22 C23 1.387(2)
C22 H22 0.9300
C23 H23 0.9300
C24 C25 1.560(2)
C24 C27 1.563(2)
C24 H24 0.9800
C25 C26 1.516(2)
C25 C28 1.537(2)
C25 H25 0.9800
C26 O5 1.2013(19)
C26 C27 1.507(2)
C27 H27A 0.9700
C27 H27B 0.9700
C28 O6 1.4240(18)
C28 C29 1.512(2)
C28 H28 0.9800
C29 C34 1.386(2)
C29 C30 1.397(2)
C30 C31 1.384(2)
C30 H30 0.9300
C31 C32 1.383(2)
C31 H31 0.9300
C32 C33 1.382(2)
C32 N2 1.4849(19)
C33 C34 1.384(2)
C33 H33 0.9300
C34 H34 0.9300
N2 O8 1.2039(17)
N2 O7 1.2153(17)
O6 H6A 0.8200

loop_
_geom_torsion_atom_site_label_1
_geom_torsion_atom_site_label_2
_geom_torsion_atom_site_label_3
_geom_torsion_atom_site_label_4
_geom_torsion
C6 C1 C2 C3 1.5(2)
Cl1 C1 C2 C3 -178.48(12)
C1 C2 C3 C4 1.7(2)
C2 C3 C4 C5 -3.2(2)
C2 C3 C4 C7 177.38(14)
C3 C4 C5 C6 1.6(2)
C7 C4 C5 C6 -179.00(13)
C2 C1 C6 C5 -3.0(2)
Cl1 C1 C6 C5 176.94(11)
C4 C5 C6 C1 1.4(2)
C5 C4 C7 C8 4.4(2)
C3 C4 C7 C8 -176.21(13)
C5 C4 C7 C10 110.89(15)
C3 C4 C7 C10 -69.73(17)
C4 C7 C8 C9 139.03(13)
C10 C7 C8 C9 16.76(11)
C7 C8 C9 O1 156.64(19)
C7 C8 C9 C10 -17.33(11)
O1 C9 C10 C11 -32.1(2)
C8 C9 C10 C11 141.92(13)
O1 C9 C10 C7 -156.84(18)
C8 C9 C10 C7 17.23(11)
C4 C7 C10 C9 -140.43(13)
C8 C7 C10 C9 -16.66(11)
C4 C7 C10 C11 98.09(15)
C8 C7 C10 C11 -138.14(13)
C9 C10 C11 O2 -62.36(16)
C7 C10 C11 O2 42.25(16)
C9 C10 C11 C12 176.16(12)
C7 C10 C11 C12 -79.23(15)
O2 C11 C12 C13 -0.59(18)
C10 C11 C12 C13 120.14(14)
O2 C11 C12 C17 -177.61(12)
C10 C11 C12 C17 -56.88(17)
C17 C12 C13 C14 3.2(2)
C11 C12 C13 C14 -173.86(13)
C12 C13 C14 C15 -0.5(2)
C13 C14 C15 C16 -2.2(2)
C13 C14 C15 N1 177.59(13)
C14 C15 C16 C17 2.2(2)
N1 C15 C16 C17 -177.64(13)
C15 C16 C17 C12 0.6(2)
C13 C12 C17 C16 -3.3(2)
C11 C12 C17 C16 173.82(13)
C14 C15 N1 O3 -174.24(14)
C16 C15 N1 O3 5.6(2)
C14 C15 N1 O4 4.7(2)
C16 C15 N1 O4 -175.48(14)
C23 C18 C19 C20 -0.4(3)
Cl2 C18 C19 C20 -179.78(12)
C18 C19 C20 C21 -0.6(2)
C19 C20 C21 C22 1.4(3)
C19 C20 C21 C24 -177.62(15)
C20 C21 C22 C23 -1.3(3)
C24 C21 C22 C23 177.70(19)
C19 C18 C23 C22 0.5(3)
Cl2 C18 C23 C22 179.89(17)
C21 C22 C23 C18 0.4(3)
C20 C21 C24 C25 -124.61(16)
C22 C21 C24 C25 56.4(2)
C20 C21 C24 C27 128.63(17)
C22 C21 C24 C27 -50.4(2)
C21 C24 C25 C26 -136.49(14)
C27 C24 C25 C26 -13.75(12)
C21 C24 C25 C28 106.25(16)
C27 C24 C25 C28 -131.02(13)
C28 C25 C26 O5 -37.7(2)
C24 C25 C26 O5 -157.97(18)
C28 C25 C26 C27 134.58(14)
C24 C25 C26 C27 14.29(12)
O5 C26 C27 C24 157.77(19)
C25 C26 C27 C24 -14.26(12)
C21 C24 C27 C26 137.65(14)
C25 C24 C27 C26 13.83(12)
C26 C25 C28 O6 -56.30(17)
C24 C25 C28 O6 44.95(17)
C26 C25 C28 C29 -176.08(13)
C24 C25 C28 C29 -74.83(16)
O6 C28 C29 C34 152.17(13)
C25 C28 C29 C34 -87.36(17)
O6 C28 C29 C30 -30.54(18)
C25 C28 C29 C30 89.93(16)
C34 C29 C30 C31 -0.9(2)
C28 C29 C30 C31 -178.23(14)
C29 C30 C31 C32 0.5(2)
C30 C31 C32 C33 0.2(2)
C30 C31 C32 N2 -179.22(13)
C31 C32 C33 C34 -0.4(2)
N2 C32 C33 C34 178.99(13)
C32 C33 C34 C29 0.0(2)
C30 C29 C34 C33 0.7(2)
C28 C29 C34 C33 178.03(14)
C33 C32 N2 O8 8.3(2)
C31 C32 N2 O8 -172.33(14)
C33 C32 N2 O7 -174.70(14)
C31 C32 N2 O7 4.7(2)
